data_7222746
loop_
_publ_author_name
'Emmerling, F.'
'Roehr, C.'
'Laengin, N.'
'Pickhard, F.'
'Wendorff, M.'

_publ_section_title
;
 Verbindungen mit Pentelid-Hanteln M2: AI11 M6 und AII11 M10 (A= Rb, Cs,
 Ba; M= Sb, Bi)
;
_journal_name_full
;
Zeitschrift fuer Naturforschung, Teil B. Anorganische Chemie, Organische 
Chemie (42,1987-)
;
_journal_page_first 7
_journal_page_last 16
_journal_volume 59
_journal_year 2004
_chemical_formula_sum 'Bi0.6 Rb11 Sb5.4'
_chemical_name_systematic 'Bi0.60 Rb11 Sb5.4'
_space_group_IT_number 71
_symmetry_space_group_name_Hall '-I 2 2'
_symmetry_space_group_name_H-M 'I m m m'
_cell_angle_alpha 90
_cell_angle_beta 90
_cell_angle_gamma 90
_cell_formula_units_Z 2
_cell_length_a 7.667
_cell_length_b 10.522
_cell_length_c 17.327
_cell_volume 1397.807
_citation_journal_id_ASTM ZNBSEN
_cod_data_source_file Emmerling_ZNBSEN_2004_1283.cif
_cod_data_source_block Bi0.6Rb11Sb5.4
_cod_database_code 7222746

loop_
_symmetry_equiv_pos_as_xyz
x,y,z
-x,-y,z
x,-y,-z
-x,y,-z
-x,-y,-z
x,y,-z
-x,y,z
x,-y,z
x+1/2,y+1/2,z+1/2
-x+1/2,-y+1/2,z+1/2
x+1/2,-y+1/2,-z+1/2
-x+1/2,y+1/2,-z+1/2
-x+1/2,-y+1/2,-z+1/2
x+1/2,y+1/2,-z+1/2
-x+1/2,y+1/2,z+1/2
x+1/2,-y+1/2,z+1/2

loop_
_atom_site_label
_atom_site_type_symbol
_atom_site_fract_x
_atom_site_fract_y
_atom_site_fract_z
_atom_site_occupancy
_atom_site_U_iso_or_equiv
Rb4 Rb 0.5 0.5 0 1 0.0
Rb1 Rb 0 0.3314 0 1 0.0
Rb2 Rb 0 0.16611 0.17942 1 0.0
Sb2 Sb 0.30538 0 0.32361 0.848 0.0
Rb3 Rb 0 0.3231 0.36336 1 0.0
Bi2 Bi 0.30538 0 0.32361 0.152 0.0
Sb1 Sb 0.1928 0 0 1 0.0
